data_1528972
loop_
_publ_author_name
'Warczok, P.'
'Ipser, H.'
'Mittendorfer, F.'
'Kroupa, A.'
'Kresse, G.'
'Richter, K.W.'

_publ_section_title
;
 Thermodynamic modelling of the partially ordered solid solution Hf(5-x)
 Nb(x) Ge4 supported by ab initio calculations
;
_journal_name_full 'Solid State Sciences'
_journal_page_first 159
_journal_page_last 165
_journal_volume 9
_journal_year 2007
_chemical_formula_sum 'Ge4 Hf4 Nb'
_chemical_name_systematic 'Hf4 Nb Ge4'
_space_group_IT_number 62
_symmetry_space_group_name_Hall '-P 2ac 2n'
_symmetry_space_group_name_H-M 'P n m a'
_cell_angle_alpha 90
_cell_angle_beta 90
_cell_angle_gamma 90
_cell_formula_units_Z 4
_cell_length_a 6.973
_cell_length_b 13.506
_cell_length_c 7.082
_cell_volume 666.964
_citation_journal_id_ASTM SSSCFJ
_cod_data_source_file Warczok_SSSCFJ_2007_1205.cif
_cod_data_source_block Ge4Hf4Nb1
_cod_original_cell_volume 666.9639
_cod_original_formula_sum 'Ge4 Hf4 Nb1'
_cod_database_code 1528972

loop_
_symmetry_equiv_pos_as_xyz
x,y,z
-x+1/2,-y,z+1/2
x+1/2,-y+1/2,-z+1/2
-x,y+1/2,-z
-x,-y,-z
x-1/2,y,-z-1/2
-x-1/2,y-1/2,z-1/2
x,-y-1/2,z

loop_
_atom_site_label
_atom_site_type_symbol
_atom_site_fract_x
_atom_site_fract_y
_atom_site_fract_z
_atom_site_occupancy
_atom_site_U_iso_or_equiv
Hf3 Hf 0.0164 0.0951 0.323 1 0.0
Ge2 Ge 0.3179 0.25 0.3501 1 0.0
Hf2 Hf 0.1508 0.6247 0.1695 1 0.0
Ge3 Ge 0.3076 0.5403 0.4687 1 0.0
Ge1 Ge 0.0473 0.25 0.6076 1 0.0
Nb1 Nb 0.1762 0.25 0.997 1 0.0
